data_7134099
loop_
_publ_author_name
'Wetzel, Philipp'
'Maichle-Moessmer, Caecilia'
'Anwander, Reiner'

_publ_section_title
;
 A homoleptic rare-earth-metal tetramethylindate
;
_journal_name_full 'Chemical Communications'
_journal_paper_doi 10.1039/D4CC06213B
_journal_year 2025
_chemical_formula_sum 'C24 H60 In La N6'
_chemical_formula_weight 686.51
_chemical_properties_physical Air-sensitive,Moisture-sensitive
_space_group_crystal_system monoclinic
_space_group_IT_number 14
_space_group_name_Hall '-P 2ybc'
_space_group_name_H-M_alt 'P 1 21/c 1'
_atom_sites_solution_hydrogens geom
_audit_creation_method SHELXL-2019/3
_audit_update_record
;
2024-11-18 deposited with the CCDC.	2024-12-26 downloaded from the CCDC.
;
_cell_angle_alpha 90
_cell_angle_beta 100.987(3)
_cell_angle_gamma 90
_cell_formula_units_Z 4
_cell_length_a 8.8745(8)
_cell_length_b 21.0266(19)
_cell_length_c 17.2739(16)
_cell_measurement_reflns_used 550
_cell_measurement_temperature 100(2)
_cell_measurement_theta_max 30.85
_cell_measurement_theta_min 4.914
_cell_volume 3164.2(5)
_computing_cell_refinement 'SAINT V8.40B (Bruker Nano, Inc., 2019)'
_computing_data_collection 'APEX3 v2019.11-0'
_computing_data_reduction 'SAINT V8.40B (Bruker Nano, Inc., 2019)'
_computing_structure_refinement 'SHELXL-2019/2 (Sheldrick, 2019)'
_computing_structure_solution 'SHELXT 2018/2 (Sheldrick, 2018)'
_diffrn_ambient_temperature 100(2)
_diffrn_measured_fraction_theta_full 1.000
_diffrn_measured_fraction_theta_max 0.999
_diffrn_measurement_device_type 'Bruker APEX II DUO'
_diffrn_measurement_method 'omega scans'
_diffrn_radiation_type MoK\a
_diffrn_radiation_wavelength 0.71073
_diffrn_reflns_av_R_equivalents 0.0579
_diffrn_reflns_av_unetI/netI 0.0326
_diffrn_reflns_Laue_measured_fraction_full 1.000
_diffrn_reflns_Laue_measured_fraction_max 0.999
_diffrn_reflns_limit_h_max 12
_diffrn_reflns_limit_h_min -12
_diffrn_reflns_limit_k_max 30
_diffrn_reflns_limit_k_min -30
_diffrn_reflns_limit_l_max 24
_diffrn_reflns_limit_l_min -24
_diffrn_reflns_number 79150
_diffrn_reflns_point_group_measured_fraction_full 1.000
_diffrn_reflns_point_group_measured_fraction_max 0.999
_diffrn_reflns_theta_full 25.242
_diffrn_reflns_theta_max 30.563
_diffrn_reflns_theta_min 1.543
_diffrn_source 'ImuS-focus sealed tube'
_exptl_absorpt_coefficient_mu 2.081
_exptl_absorpt_correction_type multi-scan
_exptl_absorpt_process_details 'sadabs V2012/1 (Bruker AXS Inc.)'
_exptl_crystal_colour colourless
_exptl_crystal_density_diffrn 1.441
_exptl_crystal_description plate
_exptl_crystal_F_000 1408
_exptl_crystal_size_max 0.215
_exptl_crystal_size_mid 0.120
_exptl_crystal_size_min 0.086
_exptl_transmission_factor_max 0.7461
_exptl_transmission_factor_min 0.6668
_refine_diff_density_max 1.578
_refine_diff_density_min -0.850
_refine_diff_density_rms 0.115
_refine_ls_extinction_method none
_refine_ls_goodness_of_fit_ref 1.072
_refine_ls_hydrogen_treatment constr
_refine_ls_matrix_type full
_refine_ls_number_parameters 301
_refine_ls_number_reflns 9706
_refine_ls_number_restraints 0
_refine_ls_restrained_S_all 1.072
_refine_ls_R_factor_all 0.0380
_refine_ls_R_factor_gt 0.0306
_refine_ls_shift/su_max 0.002
_refine_ls_shift/su_mean 0.000
_refine_ls_structure_factor_coef Fsqd
_refine_ls_weighting_details 'w=1/[\s^2^(Fo^2^)+(0.0318P)^2^+3.5056P] where P=(Fo^2^+2Fc^2^)/3'
_refine_ls_weighting_scheme calc
_refine_ls_wR_factor_gt 0.0726
_refine_ls_wR_factor_ref 0.0762
_reflns_Friedel_coverage 0.000
_reflns_number_gt 8264
_reflns_number_total 9706
_reflns_threshold_expression 'I > 2\s(I)'
_cod_data_source_file d4cc06213b2.cif
_cod_data_source_block 5_mo_PW227_0m
_cod_original_sg_symbol_H-M 'P 21/c'
_cod_database_code 7134099
_shelx_shelxl_version_number 2019/3
_shelx_space_group_comment
;
The symmetry employed for this shelxl refinement is uniquely defined
by the following loop, which should always be used as a source of
symmetry information in preference to the above space-group names.
They are only intended as comments.
;
_shelx_estimated_absorpt_t_min 0.663
_shelx_estimated_absorpt_t_max 0.841

loop_
_space_group_symop_operation_xyz
'x, y, z'
'-x, y+1/2, -z+1/2'
'-x, -y, -z'
'x, -y-1/2, z-1/2'

loop_
_atom_site_label
_atom_site_type_symbol
_atom_site_fract_x
_atom_site_fract_y
_atom_site_fract_z
_atom_site_U_iso_or_equiv
_atom_site_adp_type
_atom_site_occupancy
_atom_site_site_symmetry_order
_atom_site_calc_flag
_atom_site_refinement_flags_posn
_atom_site_refinement_flags_adp
_atom_site_refinement_flags_occupancy
_atom_site_disorder_assembly
_atom_site_disorder_group
C1 C 0.9203(3) 0.41585(14) 0.34052(17) 0.0290(6) Uani 1 1 d . . . . .
H1A H 1.024634 0.398604 0.359355 0.035 Uiso 1 1 calc R U . . .
H1B H 0.846590 0.386935 0.359089 0.035 Uiso 1 1 calc R U . . .
C2 C 0.9097(3) 0.48093(15) 0.37724(16) 0.0295(6) Uani 1 1 d . . . . .
H2A H 0.924750 0.475723 0.435163 0.035 Uiso 1 1 calc R U . . .
H2B H 0.995220 0.507451 0.366010 0.035 Uiso 1 1 calc R U . . .
C3 C 0.6275(3) 0.47984(14) 0.36581(16) 0.0263(5) Uani 1 1 d . . . . .
H3A H 0.585649 0.501998 0.407660 0.032 Uiso 1 1 calc R U . . .
H3B H 0.660564 0.436890 0.385573 0.032 Uiso 1 1 calc R U . . .
C4 C 0.5022(3) 0.47334(13) 0.29370(15) 0.0229(5) Uani 1 1 d . . . . .
H4A H 0.420021 0.445756 0.306644 0.028 Uiso 1 1 calc R U . . .
H4B H 0.457113 0.515762 0.279236 0.028 Uiso 1 1 calc R U . . .
C5 C 0.6144(3) 0.38051(11) 0.24343(16) 0.0226(5) Uani 1 1 d . . . . .
H5A H 0.539087 0.350103 0.214343 0.027 Uiso 1 1 calc R U . . .
H5B H 0.621775 0.372429 0.300494 0.027 Uiso 1 1 calc R U . . .
C6 C 0.7691(3) 0.36835(12) 0.22204(17) 0.0254(5) Uani 1 1 d . . . . .
H6A H 0.805779 0.325937 0.242281 0.030 Uiso 1 1 calc R U . . .
H6B H 0.756322 0.367143 0.163862 0.030 Uiso 1 1 calc R U . . .
C7 C 1.0271(3) 0.39663(14) 0.2239(2) 0.0324(6) Uani 1 1 d . . . . .
H7A H 1.051831 0.352343 0.238896 0.049 Uiso 1 1 calc R U . . .
H7B H 1.113006 0.424081 0.247307 0.049 Uiso 1 1 calc R U . . .
H7C H 1.008776 0.400576 0.166383 0.049 Uiso 1 1 calc R U . . .
C8 C 0.7728(4) 0.57575(15) 0.39511(19) 0.0387(7) Uani 1 1 d . . . . .
H8A H 0.783348 0.566253 0.451432 0.058 Uiso 1 1 calc R U . . .
H8B H 0.678913 0.600478 0.377385 0.058 Uiso 1 1 calc R U . . .
H8C H 0.861753 0.600384 0.386354 0.058 Uiso 1 1 calc R U . . .
C9 C 0.4280(3) 0.44355(13) 0.15789(16) 0.0259(5) Uani 1 1 d . . . . .
H9A H 0.462839 0.424975 0.112338 0.039 Uiso 1 1 calc R U . . .
H9B H 0.389192 0.486623 0.144780 0.039 Uiso 1 1 calc R U . . .
H9C H 0.345808 0.417229 0.171664 0.039 Uiso 1 1 calc R U . . .
C10 C 0.9601(4) 0.67596(15) 0.0992(2) 0.0352(7) Uani 1 1 d . . . . .
H10A H 0.970395 0.704344 0.054772 0.042 Uiso 1 1 calc R U . . .
H10B H 1.057734 0.652306 0.114088 0.042 Uiso 1 1 calc R U . . .
C11 C 0.9396(3) 0.71633(14) 0.16744(19) 0.0324(6) Uani 1 1 d . . . . .
H11A H 1.036860 0.739335 0.186805 0.039 Uiso 1 1 calc R U . . .
H11B H 0.859776 0.748561 0.148527 0.039 Uiso 1 1 calc R U . . .
C12 C 0.7602(3) 0.71080(14) 0.25638(19) 0.0323(6) Uani 1 1 d . . . . .
H12A H 0.783566 0.755944 0.269880 0.039 Uiso 1 1 calc R U . . .
H12B H 0.739485 0.689498 0.304383 0.039 Uiso 1 1 calc R U . . .
C13 C 0.6185(3) 0.70808(13) 0.19467(18) 0.0300(6) Uani 1 1 d . . . . .
H13A H 0.631042 0.736943 0.151070 0.036 Uiso 1 1 calc R U . . .
H13B H 0.531503 0.724163 0.217421 0.036 Uiso 1 1 calc R U . . .
C14 C 0.5553(3) 0.64196(15) 0.07464(17) 0.0305(6) Uani 1 1 d . . . . .
H14A H 0.467347 0.669924 0.053521 0.037 Uiso 1 1 calc R U . . .
H14B H 0.526620 0.598161 0.056569 0.037 Uiso 1 1 calc R U . . .
C15 C 0.6905(3) 0.66238(14) 0.03916(17) 0.0298(6) Uani 1 1 d . . . . .
H15A H 0.664985 0.654985 -0.018454 0.036 Uiso 1 1 calc R U . . .
H15B H 0.705614 0.708696 0.047562 0.036 Uiso 1 1 calc R U . . .
C16 C 0.8869(4) 0.59458(16) 0.00594(19) 0.0375(7) Uani 1 1 d . . . . .
H16A H 0.903914 0.624608 -0.034935 0.056 Uiso 1 1 calc R U . . .
H16B H 0.807399 0.563969 -0.016720 0.056 Uiso 1 1 calc R U . . .
H16C H 0.982643 0.571876 0.026498 0.056 Uiso 1 1 calc R U . . .
C17 C 0.4332(3) 0.62417(15) 0.1842(2) 0.0359(7) Uani 1 1 d . . . . .
H17A H 0.354750 0.656470 0.166139 0.054 Uiso 1 1 calc R U . . .
H17B H 0.448648 0.620309 0.241687 0.054 Uiso 1 1 calc R U . . .
H17C H 0.399569 0.583179 0.159890 0.054 Uiso 1 1 calc R U . . .
C18 C 1.0266(4) 0.68516(17) 0.3015(2) 0.0436(8) Uani 1 1 d . . . . .
H18A H 1.002832 0.660975 0.346204 0.065 Uiso 1 1 calc R U . . .
H18B H 1.046079 0.729680 0.317074 0.065 Uiso 1 1 calc R U . . .
H18C H 1.117949 0.667160 0.285672 0.065 Uiso 1 1 calc R U . . .
C19 C 1.0822(3) 0.54313(13) 0.20959(19) 0.0270(6) Uani 1 1 d . . . . .
H19A H 1.117548 0.587190 0.208166 0.041 Uiso 1 1 calc R U . . .
H19B H 1.112754 0.519028 0.166547 0.041 Uiso 1 1 calc R U . . .
H19C H 1.128233 0.523795 0.260195 0.041 Uiso 1 1 calc R U . . .
C20 C 0.7237(3) 0.47493(13) 0.06692(15) 0.0237(5) Uani 1 1 d . . . . .
H20A H 0.643631 0.496629 0.029258 0.036 Uiso 1 1 calc R U . . .
H20B H 0.686450 0.433044 0.079562 0.036 Uiso 1 1 calc R U . . .
H20C H 0.815409 0.469737 0.043628 0.036 Uiso 1 1 calc R U . . .
C21 C 0.6936(3) 0.42180(14) 0.56619(16) 0.0296(6) Uani 1 1 d . . . . .
H21A H 0.633093 0.458831 0.544263 0.044 Uiso 1 1 calc R U . . .
H21B H 0.796865 0.424732 0.554129 0.044 Uiso 1 1 calc R U . . .
H21C H 0.700692 0.420758 0.623497 0.044 Uiso 1 1 calc R U . . .
C22 C 0.5382(4) 0.26861(14) 0.60773(17) 0.0302(6) Uani 1 1 d . . . . .
H22A H 0.571194 0.225567 0.596937 0.045 Uiso 1 1 calc R U . . .
H22B H 0.428364 0.268284 0.609227 0.045 Uiso 1 1 calc R U . . .
H22C H 0.596212 0.283108 0.658700 0.045 Uiso 1 1 calc R U . . .
C23 C 0.7422(3) 0.28377(13) 0.45103(18) 0.0298(6) Uani 1 1 d . . . . .
H23A H 0.756888 0.240037 0.470638 0.045 Uiso 1 1 calc R U . . .
H23B H 0.841036 0.305985 0.460494 0.045 Uiso 1 1 calc R U . . .
H23C H 0.699866 0.283139 0.394320 0.045 Uiso 1 1 calc R U . . .
C24 C 0.3604(3) 0.35757(13) 0.43340(16) 0.0260(5) Uani 1 1 d . . . . .
H24A H 0.276092 0.334833 0.450562 0.039 Uiso 1 1 calc R U . . .
H24B H 0.365849 0.344824 0.379439 0.039 Uiso 1 1 calc R U . . .
H24C H 0.342208 0.403483 0.434939 0.039 Uiso 1 1 calc R U . . .
N1 N 0.8882(2) 0.41599(10) 0.25287(13) 0.0213(4) Uani 1 1 d . . . . .
N2 N 0.7641(3) 0.51568(11) 0.35013(13) 0.0250(5) Uani 1 1 d . . . . .
N3 N 0.5573(2) 0.44627(10) 0.22537(12) 0.0184(4) Uani 1 1 d . . . . .
N4 N 0.8368(2) 0.62979(10) 0.07092(13) 0.0223(4) Uani 1 1 d . . . . .
N5 N 0.5786(2) 0.64307(10) 0.16134(13) 0.0211(4) Uani 1 1 d . . . . .
N6 N 0.8958(3) 0.68167(11) 0.23493(14) 0.0257(5) Uani 1 1 d . . . . .
In1 In 0.58074(2) 0.33386(2) 0.51354(2) 0.02184(5) Uani 1 1 d . . . . .
La1 La 0.79121(2) 0.54153(2) 0.19366(2) 0.01430(4) Uani 1 1 d . . . . .

loop_
_atom_site_aniso_label
_atom_site_aniso_U_11
_atom_site_aniso_U_22
_atom_site_aniso_U_33
_atom_site_aniso_U_23
_atom_site_aniso_U_13
_atom_site_aniso_U_12
C1 0.0193(12) 0.0341(14) 0.0309(14) 0.0104(12) -0.0022(10) 0.0020(11)
C2 0.0262(13) 0.0416(16) 0.0184(12) 0.0020(11) -0.0019(10) -0.0095(12)
C3 0.0262(13) 0.0327(14) 0.0216(12) 0.0005(10) 0.0090(10) -0.0059(11)
C4 0.0193(12) 0.0267(12) 0.0247(12) 0.0006(10) 0.0091(10) 0.0004(10)
C5 0.0206(12) 0.0165(11) 0.0290(13) 0.0021(9) 0.0002(10) -0.0014(9)
C6 0.0220(12) 0.0169(11) 0.0356(14) 0.0007(10) 0.0013(11) 0.0038(9)
C7 0.0238(13) 0.0254(13) 0.0501(18) 0.0027(12) 0.0124(13) 0.0074(11)
C8 0.052(2) 0.0328(16) 0.0330(16) -0.0057(12) 0.0112(14) -0.0120(14)
C9 0.0207(12) 0.0270(12) 0.0273(13) -0.0029(10) -0.0024(10) 0.0004(10)
C10 0.0304(15) 0.0357(16) 0.0431(17) -0.0010(13) 0.0160(13) -0.0158(12)
C11 0.0282(14) 0.0291(14) 0.0414(16) -0.0033(12) 0.0104(12) -0.0128(11)
C12 0.0293(14) 0.0275(13) 0.0425(17) -0.0099(12) 0.0125(12) -0.0064(11)
C13 0.0272(14) 0.0251(13) 0.0379(15) -0.0052(11) 0.0072(12) 0.0033(11)
C14 0.0229(13) 0.0364(15) 0.0303(14) -0.0008(12) 0.0003(11) 0.0053(11)
C15 0.0299(14) 0.0356(15) 0.0230(13) 0.0070(11) 0.0030(11) -0.0007(12)
C16 0.0473(19) 0.0389(17) 0.0322(15) 0.0011(13) 0.0227(14) 0.0003(14)
C17 0.0230(13) 0.0295(14) 0.058(2) 0.0092(14) 0.0142(13) -0.0004(11)
C18 0.0323(16) 0.0443(18) 0.048(2) 0.0057(15) -0.0079(14) -0.0120(14)
C19 0.0150(11) 0.0241(12) 0.0413(16) 0.0003(11) 0.0034(11) -0.0010(9)
C20 0.0250(13) 0.0267(12) 0.0196(12) -0.0022(10) 0.0047(10) -0.0012(10)
C21 0.0314(14) 0.0304(14) 0.0248(13) -0.0041(11) -0.0001(11) -0.0012(11)
C22 0.0338(15) 0.0332(14) 0.0244(13) 0.0041(11) 0.0080(11) 0.0012(12)
C23 0.0293(14) 0.0252(13) 0.0383(16) 0.0015(11) 0.0148(12) 0.0027(11)
C24 0.0293(14) 0.0217(12) 0.0262(13) -0.0007(10) 0.0033(11) 0.0015(10)
N1 0.0164(10) 0.0221(10) 0.0251(10) 0.0044(8) 0.0030(8) 0.0044(8)
N2 0.0264(11) 0.0300(11) 0.0188(10) 0.0001(9) 0.0045(9) -0.0063(9)
N3 0.0164(9) 0.0186(9) 0.0196(10) -0.0002(7) 0.0018(8) 0.0013(7)
N4 0.0221(10) 0.0223(10) 0.0246(11) 0.0002(8) 0.0097(8) -0.0013(8)
N5 0.0150(9) 0.0166(9) 0.0324(12) 0.0026(8) 0.0058(8) 0.0005(7)
N6 0.0203(11) 0.0252(11) 0.0300(12) 0.0019(9) 0.0011(9) -0.0048(9)
In1 0.02251(9) 0.02081(9) 0.02245(9) 0.00056(6) 0.00494(7) 0.00133(6)
La1 0.01216(6) 0.01595(7) 0.01477(7) -0.00027(4) 0.00249(5) 0.00048(4)

loop_
_atom_type_symbol
_atom_type_description
_atom_type_scat_dispersion_real
_atom_type_scat_dispersion_imag
_atom_type_scat_source
C C 0.0033 0.0016 'International Tables Vol C Tables 4.2.6.8 and 6.1.1.4'
H H 0.0000 0.0000 'International Tables Vol C Tables 4.2.6.8 and 6.1.1.4'
N N 0.0061 0.0033 'International Tables Vol C Tables 4.2.6.8 and 6.1.1.4'
In In -0.7276 1.3100 'International Tables Vol C Tables 4.2.6.8 and 6.1.1.4'
La La -0.2871 2.4523 'International Tables Vol C Tables 4.2.6.8 and 6.1.1.4'

loop_
_geom_angle_atom_site_label_1
_geom_angle_atom_site_label_2
_geom_angle_atom_site_label_3
_geom_angle
_geom_angle_site_symmetry_1
_geom_angle_site_symmetry_3
_geom_angle_publ_flag
N1 C1 C2 114.1(2) . . ?
N1 C1 H1A 108.7 . . ?
C2 C1 H1A 108.7 . . ?
N1 C1 H1B 108.7 . . ?
C2 C1 H1B 108.7 . . ?
H1A C1 H1B 107.6 . . ?
N2 C2 C1 115.6(2) . . ?
N2 C2 H2A 108.4 . . ?
C1 C2 H2A 108.4 . . ?
N2 C2 H2B 108.4 . . ?
C1 C2 H2B 108.4 . . ?
H2A C2 H2B 107.4 . . ?
N2 C3 C4 113.0(2) . . ?
N2 C3 H3A 109.0 . . ?
C4 C3 H3A 109.0 . . ?
N2 C3 H3B 109.0 . . ?
C4 C3 H3B 109.0 . . ?
H3A C3 H3B 107.8 . . ?
N3 C4 C3 113.0(2) . . ?
N3 C4 H4A 109.0 . . ?
C3 C4 H4A 109.0 . . ?
N3 C4 H4B 109.0 . . ?
C3 C4 H4B 109.0 . . ?
H4A C4 H4B 107.8 . . ?
N3 C5 C6 113.3(2) . . ?
N3 C5 H5A 108.9 . . ?
C6 C5 H5A 108.9 . . ?
N3 C5 H5B 108.9 . . ?
C6 C5 H5B 108.9 . . ?
H5A C5 H5B 107.7 . . ?
N1 C6 C5 114.7(2) . . ?
N1 C6 H6A 108.6 . . ?
C5 C6 H6A 108.6 . . ?
N1 C6 H6B 108.6 . . ?
C5 C6 H6B 108.6 . . ?
H6A C6 H6B 107.6 . . ?
N1 C7 H7A 109.5 . . ?
N1 C7 H7B 109.5 . . ?
H7A C7 H7B 109.5 . . ?
N1 C7 H7C 109.5 . . ?
H7A C7 H7C 109.5 . . ?
H7B C7 H7C 109.5 . . ?
N2 C8 H8A 109.5 . . ?
N2 C8 H8B 109.5 . . ?
H8A C8 H8B 109.5 . . ?
N2 C8 H8C 109.5 . . ?
H8A C8 H8C 109.5 . . ?
H8B C8 H8C 109.5 . . ?
N3 C9 H9A 109.5 . . ?
N3 C9 H9B 109.5 . . ?
H9A C9 H9B 109.5 . . ?
N3 C9 H9C 109.5 . . ?
H9A C9 H9C 109.5 . . ?
H9B C9 H9C 109.5 . . ?
N4 C10 C11 116.3(2) . . ?
N4 C10 H10A 108.2 . . ?
C11 C10 H10A 108.2 . . ?
N4 C10 H10B 108.2 . . ?
C11 C10 H10B 108.2 . . ?
H10A C10 H10B 107.4 . . ?
N6 C11 C10 115.5(2) . . ?
N6 C11 H11A 108.4 . . ?
C10 C11 H11A 108.4 . . ?
N6 C11 H11B 108.4 . . ?
C10 C11 H11B 108.4 . . ?
H11A C11 H11B 107.5 . . ?
N6 C12 C13 115.3(2) . . ?
N6 C12 H12A 108.4 . . ?
C13 C12 H12A 108.4 . . ?
N6 C12 H12B 108.4 . . ?
C13 C12 H12B 108.4 . . ?
H12A C12 H12B 107.5 . . ?
C12 C13 N5 114.6(2) . . ?
C12 C13 H13A 108.6 . . ?
N5 C13 H13A 108.6 . . ?
C12 C13 H13B 108.6 . . ?
N5 C13 H13B 108.6 . . ?
H13A C13 H13B 107.6 . . ?
N5 C14 C15 116.1(2) . . ?
N5 C14 H14A 108.3 . . ?
C15 C14 H14A 108.3 . . ?
N5 C14 H14B 108.3 . . ?
C15 C14 H14B 108.3 . . ?
H14A C14 H14B 107.4 . . ?
N4 C15 C14 115.3(2) . . ?
N4 C15 H15A 108.5 . . ?
C14 C15 H15A 108.5 . . ?
N4 C15 H15B 108.5 . . ?
C14 C15 H15B 108.5 . . ?
H15A C15 H15B 107.5 . . ?
N4 C16 H16A 109.5 . . ?
N4 C16 H16B 109.5 . . ?
H16A C16 H16B 109.5 . . ?
N4 C16 H16C 109.5 . . ?
H16A C16 H16C 109.5 . . ?
H16B C16 H16C 109.5 . . ?
N5 C17 H17A 109.5 . . ?
N5 C17 H17B 109.5 . . ?
H17A C17 H17B 109.5 . . ?
N5 C17 H17C 109.5 . . ?
H17A C17 H17C 109.5 . . ?
H17B C17 H17C 109.5 . . ?
N6 C18 H18A 109.5 . . ?
N6 C18 H18B 109.5 . . ?
H18A C18 H18B 109.5 . . ?
N6 C18 H18C 109.5 . . ?
H18A C18 H18C 109.5 . . ?
H18B C18 H18C 109.5 . . ?
La1 C19 H19A 109.5 . . ?
La1 C19 H19B 109.5 . . ?
H19A C19 H19B 109.5 . . ?
La1 C19 H19C 109.5 . . ?
H19A C19 H19C 109.5 . . ?
H19B C19 H19C 109.5 . . ?
La1 C20 H20A 109.5 . . ?
La1 C20 H20B 109.5 . . ?
H20A C20 H20B 109.5 . . ?
La1 C20 H20C 109.5 . . ?
H20A C20 H20C 109.5 . . ?
H20B C20 H20C 109.5 . . ?
In1 C21 H21A 109.5 . . ?
In1 C21 H21B 109.5 . . ?
H21A C21 H21B 109.5 . . ?
In1 C21 H21C 109.5 . . ?
H21A C21 H21C 109.5 . . ?
H21B C21 H21C 109.5 . . ?
In1 C22 H22A 109.5 . . ?
In1 C22 H22B 109.5 . . ?
H22A C22 H22B 109.5 . . ?
In1 C22 H22C 109.5 . . ?
H22A C22 H22C 109.5 . . ?
H22B C22 H22C 109.5 . . ?
In1 C23 H23A 109.5 . . ?
In1 C23 H23B 109.5 . . ?
H23A C23 H23B 109.5 . . ?
In1 C23 H23C 109.5 . . ?
H23A C23 H23C 109.5 . . ?
H23B C23 H23C 109.5 . . ?
In1 C24 H24A 109.5 . . ?
In1 C24 H24B 109.5 . . ?
H24A C24 H24B 109.5 . . ?
In1 C24 H24C 109.5 . . ?
H24A C24 H24C 109.5 . . ?
H24B C24 H24C 109.5 . . ?
C7 N1 C6 106.1(2) . . ?
C7 N1 C1 109.6(2) . . ?
C6 N1 C1 110.5(2) . . ?
C7 N1 La1 110.06(16) . . ?
C6 N1 La1 110.21(14) . . ?
C1 N1 La1 110.32(16) . . ?
C8 N2 C2 107.5(2) . . ?
C8 N2 C3 107.4(2) . . ?
C2 N2 C3 112.5(2) . . ?
C8 N2 La1 109.57(17) . . ?
C2 N2 La1 99.78(15) . . ?
C3 N2 La1 119.49(15) . . ?
C9 N3 C4 108.7(2) . . ?
C9 N3 C5 108.3(2) . . ?
C4 N3 C5 110.1(2) . . ?
C9 N3 La1 110.02(15) . . ?
C4 N3 La1 103.54(14) . . ?
C5 N3 La1 115.98(14) . . ?
C10 N4 C15 111.2(2) . . ?
C10 N4 C16 105.6(2) . . ?
C15 N4 C16 108.6(2) . . ?
C10 N4 La1 112.14(17) . . ?
C15 N4 La1 109.41(15) . . ?
C16 N4 La1 109.72(16) . . ?
C14 N5 C17 107.9(2) . . ?
C14 N5 C13 112.5(2) . . ?
C17 N5 C13 107.3(2) . . ?
C14 N5 La1 98.48(15) . . ?
C17 N5 La1 109.15(16) . . ?
C13 N5 La1 120.79(15) . . ?
C12 N6 C18 110.2(3) . . ?
C12 N6 C11 110.2(2) . . ?
C18 N6 C11 107.6(2) . . ?
C21 In1 C22 110.04(11) . . ?
C21 In1 C23 108.25(11) . . ?
C22 In1 C23 106.25(11) . . ?
C21 In1 C24 110.08(10) . . ?
C22 In1 C24 110.05(11) . . ?
C23 In1 C24 112.08(11) . . ?
C19 La1 C20 99.56(9) . . ?
C19 La1 N2 99.76(9) . . ?
C20 La1 N2 131.64(8) . . ?
C19 La1 N5 129.44(7) . . ?
C20 La1 N5 101.79(8) . . ?
N2 La1 N5 99.17(7) . . ?
C19 La1 N1 75.36(7) . . ?
C20 La1 N1 79.05(7) . . ?
N2 La1 N1 63.85(7) . . ?
N5 La1 N1 153.72(6) . . ?
C19 La1 N4 77.92(8) . . ?
C20 La1 N4 76.62(7) . . ?
N2 La1 N4 151.02(6) . . ?
N5 La1 N4 63.56(6) . . ?
N1 La1 N4 139.96(6) . . ?
C19 La1 N3 135.26(7) . . ?
C20 La1 N3 74.68(7) . . ?
N2 La1 N3 60.53(6) . . ?
N5 La1 N3 94.64(6) . . ?
N1 La1 N3 59.93(6) . . ?
N4 La1 N3 139.06(6) . . ?

loop_
_geom_bond_atom_site_label_1
_geom_bond_atom_site_label_2
_geom_bond_distance
_geom_bond_site_symmetry_2
_geom_bond_publ_flag
C1 N1 1.486(4) . ?
C1 C2 1.519(4) . ?
C1 H1A 0.9900 . ?
C1 H1B 0.9900 . ?
C2 N2 1.481(4) . ?
C2 H2A 0.9900 . ?
C2 H2B 0.9900 . ?
C3 N2 1.495(3) . ?
C3 C4 1.510(4) . ?
C3 H3A 0.9900 . ?
C3 H3B 0.9900 . ?
C4 N3 1.475(3) . ?
C4 H4A 0.9900 . ?
C4 H4B 0.9900 . ?
C5 N3 1.485(3) . ?
C5 C6 1.510(4) . ?
C5 H5A 0.9900 . ?
C5 H5B 0.9900 . ?
C6 N1 1.479(3) . ?
C6 H6A 0.9900 . ?
C6 H6B 0.9900 . ?
C7 N1 1.473(3) . ?
C7 H7A 0.9800 . ?
C7 H7B 0.9800 . ?
C7 H7C 0.9800 . ?
C8 N2 1.477(4) . ?
C8 H8A 0.9800 . ?
C8 H8B 0.9800 . ?
C8 H8C 0.9800 . ?
C9 N3 1.473(3) . ?
C9 H9A 0.9800 . ?
C9 H9B 0.9800 . ?
C9 H9C 0.9800 . ?
C10 N4 1.474(4) . ?
C10 C11 1.491(4) . ?
C10 H10A 0.9900 . ?
C10 H10B 0.9900 . ?
C11 N6 1.488(4) . ?
C11 H11A 0.9900 . ?
C11 H11B 0.9900 . ?
C12 N6 1.459(4) . ?
C12 C13 1.487(4) . ?
C12 H12A 0.9900 . ?
C12 H12B 0.9900 . ?
C13 N5 1.499(3) . ?
C13 H13A 0.9900 . ?
C13 H13B 0.9900 . ?
C14 N5 1.472(4) . ?
C14 C15 1.509(4) . ?
C14 H14A 0.9900 . ?
C14 H14B 0.9900 . ?
C15 N4 1.478(4) . ?
C15 H15A 0.9900 . ?
C15 H15B 0.9900 . ?
C16 N4 1.482(4) . ?
C16 H16A 0.9800 . ?
C16 H16B 0.9800 . ?
C16 H16C 0.9800 . ?
C17 N5 1.474(3) . ?
C17 H17A 0.9800 . ?
C17 H17B 0.9800 . ?
C17 H17C 0.9800 . ?
C18 N6 1.473(4) . ?
C18 H18A 0.9800 . ?
C18 H18B 0.9800 . ?
C18 H18C 0.9800 . ?
C19 La1 2.544(3) . ?
C19 H19A 0.9800 . ?
C19 H19B 0.9800 . ?
C19 H19C 0.9800 . ?
C20 La1 2.572(3) . ?
C20 H20A 0.9800 . ?
C20 H20B 0.9800 . ?
C20 H20C 0.9800 . ?
C21 In1 2.214(3) . ?
C21 H21A 0.9800 . ?
C21 H21B 0.9800 . ?
C21 H21C 0.9800 . ?
C22 In1 2.215(3) . ?
C22 H22A 0.9800 . ?
C22 H22B 0.9800 . ?
C22 H22C 0.9800 . ?
C23 In1 2.217(3) . ?
C23 H23A 0.9800 . ?
C23 H23B 0.9800 . ?
C23 H23C 0.9800 . ?
C24 In1 2.227(3) . ?
C24 H24A 0.9800 . ?
C24 H24B 0.9800 . ?
C24 H24C 0.9800 . ?
N1 La1 2.902(2) . ?
N2 La1 2.812(2) . ?
N3 La1 3.009(2) . ?
N4 La1 2.904(2) . ?
N5 La1 2.833(2) . ?

loop_
_geom_torsion_atom_site_label_1
_geom_torsion_atom_site_label_2
_geom_torsion_atom_site_label_3
_geom_torsion_atom_site_label_4
_geom_torsion
_geom_torsion_site_symmetry_1
_geom_torsion_site_symmetry_2
_geom_torsion_site_symmetry_3
_geom_torsion_site_symmetry_4
_geom_torsion_publ_flag
N1 C1 C2 N2 53.8(3) . . . . ?
N2 C3 C4 N3 53.2(3) . . . . ?
N3 C5 C6 N1 50.7(3) . . . . ?
N4 C10 C11 N6 48.0(4) . . . . ?
N6 C12 C13 N5 51.4(4) . . . . ?
N5 C14 C15 N4 51.9(3) . . . . ?
C5 C6 N1 C7 -178.5(2) . . . . ?
C5 C6 N1 C1 62.8(3) . . . . ?
C5 C6 N1 La1 -59.4(2) . . . . ?
C2 C1 N1 C7 115.9(3) . . . . ?
C2 C1 N1 C6 -127.5(2) . . . . ?
C2 C1 N1 La1 -5.4(3) . . . . ?
C1 C2 N2 C8 177.1(2) . . . . ?
C1 C2 N2 C3 59.1(3) . . . . ?
C1 C2 N2 La1 -68.6(2) . . . . ?
C4 C3 N2 C8 113.5(3) . . . . ?
C4 C3 N2 C2 -128.4(2) . . . . ?
C4 C3 N2 La1 -11.9(3) . . . . ?
C3 C4 N3 C9 -178.5(2) . . . . ?
C3 C4 N3 C5 63.1(3) . . . . ?
C3 C4 N3 La1 -61.5(2) . . . . ?
C6 C5 N3 C9 109.0(2) . . . . ?
C6 C5 N3 C4 -132.3(2) . . . . ?
C6 C5 N3 La1 -15.2(3) . . . . ?
C11 C10 N4 C15 64.4(3) . . . . ?
C11 C10 N4 C16 -177.9(3) . . . . ?
C11 C10 N4 La1 -58.4(3) . . . . ?
C14 C15 N4 C10 -126.0(3) . . . . ?
C14 C15 N4 C16 118.2(3) . . . . ?
C14 C15 N4 La1 -1.5(3) . . . . ?
C15 C14 N5 C17 177.8(2) . . . . ?
C15 C14 N5 C13 59.7(3) . . . . ?
C15 C14 N5 La1 -68.8(2) . . . . ?
C12 C13 N5 C14 -127.1(3) . . . . ?
C12 C13 N5 C17 114.4(3) . . . . ?
C12 C13 N5 La1 -11.4(3) . . . . ?
C13 C12 N6 C18 -177.8(3) . . . . ?
C13 C12 N6 C11 63.5(3) . . . . ?
C10 C11 N6 C12 -128.0(3) . . . . ?
C10 C11 N6 C18 111.8(3) . . . . ?
